data_4130509
loop_
_publ_author_name
'Sch\"afer, Marius'
'Beattie, Nicholas A.'
'Geetharani, K.'
'Sch\"afer, Julian'
'Ewing, William C.'
'Krahfu\&s, Mirjam'
'H\"orl, Christian'
'Dewhurst, Rian D.'
'Macgregor, Stuart A.'
'Lambert, Christoph'
'Braunschweig, Holger'

_publ_section_title
;
 Synthesis of Functionalized 1,4-Azaborinines by the Cyclization of
 Di-tert-butyliminoborane and Alkynes.
;
_journal_issue 26
_journal_name_full 'Journal of the American Chemical Society'
_journal_page_first 8212
_journal_page_last 8220
_journal_paper_doi 10.1021/jacs.6b04128
_journal_volume 138
_journal_year 2016
_chemical_formula_moiety 'C30 H46 B2 N2'
_chemical_formula_sum 'C30 H46 B2 N2'
_chemical_formula_weight 456.31
_space_group_crystal_system monoclinic
_space_group_IT_number 15
_space_group_name_Hall '-C 2yc'
_space_group_name_H-M_alt 'C 1 2/c 1'
_atom_sites_solution_hydrogens geom
_atom_sites_solution_secondary iterative
_audit_creation_method SHELXL-2014/6
_cell_angle_alpha 90
_cell_angle_beta 114.33(3)
_cell_angle_gamma 90
_cell_formula_units_Z 4
_cell_length_a 26.975(13)
_cell_length_b 9.754(4)
_cell_length_c 11.280(7)
_cell_measurement_reflns_used 2261
_cell_measurement_temperature 100(2)
_cell_measurement_theta_max 24.983
_cell_measurement_theta_min 2.243
_cell_volume 2704(2)
_computing_cell_refinement 'Saint+ ver. V8.27B (Bruker AXS)'
_computing_data_collection 'APEX2 ver. 2014.9 (Bruker AXS)'
_computing_data_reduction 'Saint+ ver. V8.27B (Bruker AXS)'
_computing_molecular_graphics 'ShelXLe (Huebschle et all, 2011)'
_computing_publication_material 'SHELXL-2014/6 (Sheldrick, 2014)'
_computing_structure_refinement 'SHELXL-2014/6 (Sheldrick, 2014)'
_computing_structure_solution 'SHELXT (Sheldrick, 2012)'
_diffrn_ambient_temperature 100(2)
_diffrn_detector 'CCD area detector (Apex2)'
_diffrn_detector_area_resol_mean 8.333
_diffrn_measured_fraction_theta_full 1.000
_diffrn_measured_fraction_theta_max 0.998
_diffrn_measurement_device_type 'Bruker X8-APEX II'
_diffrn_measurement_method '\f and \w scans'
_diffrn_radiation_type MoK\a
_diffrn_radiation_wavelength 0.71073
_diffrn_reflns_av_R_equivalents 0.0807
_diffrn_reflns_av_unetI/netI 0.0606
_diffrn_reflns_Laue_measured_fraction_full 1.000
_diffrn_reflns_Laue_measured_fraction_max 0.998
_diffrn_reflns_limit_h_max 34
_diffrn_reflns_limit_h_min -34
_diffrn_reflns_limit_k_max 12
_diffrn_reflns_limit_k_min -12
_diffrn_reflns_limit_l_max 14
_diffrn_reflns_limit_l_min -13
_diffrn_reflns_number 22833
_diffrn_reflns_point_group_measured_fraction_full 1.000
_diffrn_reflns_point_group_measured_fraction_max 0.998
_diffrn_reflns_theta_full 26.000
_diffrn_reflns_theta_max 26.815
_diffrn_reflns_theta_min 1.657
_diffrn_source 'rotating-anode (Nonius FR-591)'
_exptl_absorpt_coefficient_mu 0.063
_exptl_absorpt_correction_T_max 0.7454
_exptl_absorpt_correction_T_min 0.6694
_exptl_absorpt_correction_type multi-scan
_exptl_absorpt_process_details 'SadAbs 2012/1 (Bruker AXS)'
_exptl_crystal_colour colourless
_exptl_crystal_density_diffrn 1.121
_exptl_crystal_description block
_exptl_crystal_F_000 1000
_exptl_crystal_size_max 0.230
_exptl_crystal_size_mid 0.070
_exptl_crystal_size_min 0.030
_refine_diff_density_max 0.266
_refine_diff_density_min -0.237
_refine_diff_density_rms 0.049
_refine_ls_extinction_method none
_refine_ls_goodness_of_fit_ref 1.023
_refine_ls_hydrogen_treatment constr
_refine_ls_matrix_type full
_refine_ls_number_parameters 160
_refine_ls_number_reflns 2901
_refine_ls_number_restraints 0
_refine_ls_restrained_S_all 1.023
_refine_ls_R_factor_all 0.0911
_refine_ls_R_factor_gt 0.0499
_refine_ls_shift/su_max 0.001
_refine_ls_shift/su_mean 0.000
_refine_ls_structure_factor_coef Fsqd
_refine_ls_weighting_details 'w=1/[\s^2^(Fo^2^)+(0.0393P)^2^+2.3138P] where P=(Fo^2^+2Fc^2^)/3'
_refine_ls_weighting_scheme calc
_refine_ls_wR_factor_gt 0.0973
_refine_ls_wR_factor_ref 0.1135
_reflns_Friedel_coverage 0.000
_reflns_number_gt 1962
_reflns_number_total 2901
_reflns_threshold_expression 'I > 2\s(I)'
_cod_data_source_file ja6b04128_si_003.cif
_cod_data_source_block 10
_cod_original_sg_symbol_H-M 'C 2/c'
_cod_database_code 4130509
_shelx_space_group_comment
;
The symmetry employed for this shelxl refinement is uniquely defined
by the following loop, which should always be used as a source of
symmetry information in preference to the above space-group names.
They are only intended as comments.
;
_shelx_estimated_absorpt_t_min 0.986
_shelx_estimated_absorpt_t_max 0.998
_shelxl_version_number 2014/6

loop_
_space_group_symop_operation_xyz
'x, y, z'
'-x, y, -z+1/2'
'x+1/2, y+1/2, z'
'-x+1/2, y+1/2, -z+1/2'
'-x, -y, -z'
'x, -y, z-1/2'
'-x+1/2, -y+1/2, -z'
'x+1/2, -y+1/2, z-1/2'

loop_
_atom_site_label
_atom_site_type_symbol
_atom_site_fract_x
_atom_site_fract_y
_atom_site_fract_z
_atom_site_U_iso_or_equiv
_atom_site_adp_type
_atom_site_occupancy
_atom_site_site_symmetry_order
_atom_site_calc_flag
_atom_site_refinement_flags_posn
_atom_site_refinement_flags_adp
B1 B 0.62549(8) 0.84910(19) 0.83537(19) 0.0154(4) Uani 1 1 d . .
C1 C 0.46153(7) 0.55673(17) 0.38767(16) 0.0155(4) Uani 1 1 d . .
H1 H 0.4353 0.5960 0.3101 0.019 Uiso 1 1 calc R U
C2 C 0.50687(6) 0.63178(17) 0.46388(16) 0.0157(4) Uani 1 1 d . .
H2 H 0.5112 0.7224 0.4389 0.019 Uiso 1 1 calc R U
N2 N 0.64678(5) 0.62753(14) 0.68816(13) 0.0137(3) Uani 1 1 d . .
C3 C 0.54640(6) 0.57573(17) 0.57731(16) 0.0142(4) Uani 1 1 d . .
C7 C 0.68137(7) 0.79375(17) 0.86297(16) 0.0159(4) Uani 1 1 d . .
H7 H 0.7122 0.8311 0.9324 0.019 Uiso 1 1 calc R U
C6 C 0.68801(7) 0.69143(17) 0.78980(16) 0.0157(4) Uani 1 1 d . .
H6 H 0.7241 0.6613 0.8104 0.019 Uiso 1 1 calc R U
C5 C 0.58230(7) 0.76714(16) 0.72846(16) 0.0153(4) Uani 1 1 d . .
H5 H 0.5453 0.7909 0.7048 0.018 Uiso 1 1 calc R U
C4 C 0.59337(6) 0.66147(16) 0.66425(16) 0.0138(4) Uani 1 1 d . .
C8 C 0.61260(7) 0.97335(17) 0.90947(17) 0.0175(4) Uani 1 1 d . .
C9 C 0.56651(7) 0.9367(2) 0.94935(19) 0.0256(5) Uani 1 1 d . .
H9A H 0.5604 1.0131 0.9981 0.038 Uiso 1 1 calc R U
H9B H 0.5764 0.8545 1.0042 0.038 Uiso 1 1 calc R U
H9C H 0.5332 0.9189 0.8713 0.038 Uiso 1 1 calc R U
C10 C 0.59404(9) 1.09680(19) 0.8172(2) 0.0335(5) Uani 1 1 d . .
H10A H 0.5850 1.1732 0.8611 0.050 Uiso 1 1 calc R U
H10B H 0.5619 1.0715 0.7390 0.050 Uiso 1 1 calc R U
H10C H 0.6234 1.1245 0.7925 0.050 Uiso 1 1 calc R U
C11 C 0.66218(7) 1.0155(2) 1.03244(19) 0.0299(5) Uani 1 1 d . .
H11A H 0.6522 1.0913 1.0752 0.045 Uiso 1 1 calc R U
H11B H 0.6916 1.0447 1.0086 0.045 Uiso 1 1 calc R U
H11C H 0.6744 0.9372 1.0920 0.045 Uiso 1 1 calc R U
C12 C 0.66501(7) 0.52977(17) 0.60812(17) 0.0161(4) Uani 1 1 d . .
C13 C 0.71417(7) 0.59195(19) 0.59216(18) 0.0246(4) Uani 1 1 d . .
H13A H 0.7221 0.5381 0.5287 0.037 Uiso 1 1 calc R U
H13B H 0.7458 0.5908 0.6761 0.037 Uiso 1 1 calc R U
H13C H 0.7059 0.6867 0.5614 0.037 Uiso 1 1 calc R U
C14 C 0.68053(7) 0.39273(18) 0.67941(18) 0.0231(4) Uani 1 1 d . .
H14A H 0.6933 0.3299 0.6302 0.035 Uiso 1 1 calc R U
H14B H 0.6487 0.3531 0.6875 0.035 Uiso 1 1 calc R U
H14C H 0.7095 0.4072 0.7663 0.035 Uiso 1 1 calc R U
C15 C 0.62160(7) 0.50949(19) 0.47015(17) 0.0223(4) Uani 1 1 d . .
H15A H 0.6379 0.4651 0.4168 0.033 Uiso 1 1 calc R U
H15B H 0.6067 0.5988 0.4324 0.033 Uiso 1 1 calc R U
H15C H 0.5924 0.4516 0.4727 0.033 Uiso 1 1 calc R U

loop_
_atom_site_aniso_label
_atom_site_aniso_U_11
_atom_site_aniso_U_22
_atom_site_aniso_U_33
_atom_site_aniso_U_23
_atom_site_aniso_U_13
_atom_site_aniso_U_12
B1 0.0176(10) 0.0135(9) 0.0145(10) 0.0034(8) 0.0061(8) -0.0015(8)
C1 0.0130(8) 0.0180(8) 0.0121(9) 0.0000(7) 0.0020(7) 0.0025(7)
C2 0.0148(9) 0.0127(8) 0.0187(9) -0.0007(7) 0.0060(7) 0.0002(7)
N2 0.0128(7) 0.0146(7) 0.0123(7) -0.0023(6) 0.0038(6) -0.0004(6)
C3 0.0128(8) 0.0147(8) 0.0139(9) -0.0041(7) 0.0044(7) -0.0008(7)
C7 0.0137(8) 0.0167(8) 0.0141(9) -0.0008(7) 0.0025(7) -0.0045(7)
C6 0.0109(8) 0.0181(9) 0.0162(9) 0.0003(7) 0.0035(7) -0.0014(7)
C5 0.0117(8) 0.0153(8) 0.0170(9) -0.0011(7) 0.0039(7) 0.0009(7)
C4 0.0110(8) 0.0154(8) 0.0127(9) 0.0017(7) 0.0026(7) -0.0007(7)
C8 0.0157(9) 0.0160(8) 0.0187(10) -0.0023(7) 0.0051(7) -0.0019(7)
C9 0.0243(10) 0.0284(10) 0.0266(11) -0.0102(9) 0.0131(8) -0.0062(8)
C10 0.0586(14) 0.0150(9) 0.0323(12) 0.0013(9) 0.0241(11) 0.0075(10)
C11 0.0206(10) 0.0337(11) 0.0317(12) -0.0190(9) 0.0069(9) -0.0059(9)
C12 0.0167(9) 0.0152(8) 0.0168(9) -0.0046(7) 0.0073(7) 0.0020(7)
C13 0.0245(10) 0.0260(10) 0.0284(11) -0.0056(9) 0.0161(9) -0.0009(8)
C14 0.0254(10) 0.0176(9) 0.0254(10) -0.0002(8) 0.0095(8) 0.0063(8)
C15 0.0226(10) 0.0268(10) 0.0168(10) -0.0042(8) 0.0075(8) 0.0044(8)

loop_
_atom_type_symbol
_atom_type_description
_atom_type_scat_dispersion_real
_atom_type_scat_dispersion_imag
_atom_type_scat_source
C C 0.0033 0.0016 'International Tables Vol C Tables 4.2.6.8 and 6.1.1.4'
H H 0.0000 0.0000 'International Tables Vol C Tables 4.2.6.8 and 6.1.1.4'
B B 0.0013 0.0007 'International Tables Vol C Tables 4.2.6.8 and 6.1.1.4'
N N 0.0061 0.0033 'International Tables Vol C Tables 4.2.6.8 and 6.1.1.4'

loop_
_geom_angle_atom_site_label_1
_geom_angle_atom_site_label_2
_geom_angle_atom_site_label_3
_geom_angle
_geom_angle_site_symmetry_1
_geom_angle_site_symmetry_3
C7 B1 C5 110.56(16) . .
C7 B1 C8 125.52(15) . .
C5 B1 C8 123.90(16) . .
C2 C1 C3 121.04(15) . 5_666
C2 C1 H1 119.5 . .
C3 C1 H1 119.5 5_666 .
C1 C2 C3 120.63(16) . .
C1 C2 H2 119.7 . .
C3 C2 H2 119.7 . .
C6 N2 C4 118.10(14) . .
C6 N2 C12 115.42(14) . .
C4 N2 C12 126.41(13) . .
C1 C3 C2 118.33(15) 5_666 .
C1 C3 C4 121.30(15) 5_666 .
C2 C3 C4 120.15(15) . .
C6 C7 B1 120.68(16) . .
C6 C7 H7 119.7 . .
B1 C7 H7 119.7 . .
C7 C6 N2 125.34(16) . .
C7 C6 H6 117.3 . .
N2 C6 H6 117.3 . .
C4 C5 B1 123.89(16) . .
C4 C5 H5 118.1 . .
B1 C5 H5 118.1 . .
C5 C4 N2 120.88(14) . .
C5 C4 C3 117.34(15) . .
N2 C4 C3 121.53(14) . .
C9 C8 C11 107.96(16) . .
C9 C8 C10 107.80(16) . .
C11 C8 C10 108.81(16) . .
C9 C8 B1 110.91(15) . .
C11 C8 B1 112.42(15) . .
C10 C8 B1 108.81(15) . .
C8 C9 H9A 109.5 . .
C8 C9 H9B 109.5 . .
H9A C9 H9B 109.5 . .
C8 C9 H9C 109.5 . .
H9A C9 H9C 109.5 . .
H9B C9 H9C 109.5 . .
C8 C10 H10A 109.5 . .
C8 C10 H10B 109.5 . .
H10A C10 H10B 109.5 . .
C8 C10 H10C 109.5 . .
H10A C10 H10C 109.5 . .
H10B C10 H10C 109.5 . .
C8 C11 H11A 109.5 . .
C8 C11 H11B 109.5 . .
H11A C11 H11B 109.5 . .
C8 C11 H11C 109.5 . .
H11A C11 H11C 109.5 . .
H11B C11 H11C 109.5 . .
C15 C12 C14 110.62(14) . .
C15 C12 N2 112.64(14) . .
C14 C12 N2 108.69(14) . .
C15 C12 C13 105.58(15) . .
C14 C12 C13 110.18(15) . .
N2 C12 C13 109.08(14) . .
C12 C13 H13A 109.5 . .
C12 C13 H13B 109.5 . .
H13A C13 H13B 109.5 . .
C12 C13 H13C 109.5 . .
H13A C13 H13C 109.5 . .
H13B C13 H13C 109.5 . .
C12 C14 H14A 109.5 . .
C12 C14 H14B 109.5 . .
H14A C14 H14B 109.5 . .
C12 C14 H14C 109.5 . .
H14A C14 H14C 109.5 . .
H14B C14 H14C 109.5 . .
C12 C15 H15A 109.5 . .
C12 C15 H15B 109.5 . .
H15A C15 H15B 109.5 . .
C12 C15 H15C 109.5 . .
H15A C15 H15C 109.5 . .
H15B C15 H15C 109.5 . .

loop_
_geom_bond_atom_site_label_1
_geom_bond_atom_site_label_2
_geom_bond_distance
_geom_bond_site_symmetry_2
B1 C7 1.508(3) .
B1 C5 1.514(3) .
B1 C8 1.590(3) .
C1 C2 1.380(2) .
C1 C3 1.393(2) 5_666
C1 H1 0.9500 .
C2 C3 1.396(2) .
C2 H2 0.9500 .
N2 C6 1.374(2) .
N2 C4 1.392(2) .
N2 C12 1.527(2) .
C3 C1 1.393(2) 5_666
C3 C4 1.497(2) .
C7 C6 1.353(2) .
C7 H7 0.9500 .
C6 H6 0.9500 .
C5 C4 1.362(2) .
C5 H5 0.9500 .
C8 C9 1.529(3) .
C8 C11 1.534(2) .
C8 C10 1.534(2) .
C9 H9A 0.9800 .
C9 H9B 0.9800 .
C9 H9C 0.9800 .
C10 H10A 0.9800 .
C10 H10B 0.9800 .
C10 H10C 0.9800 .
C11 H11A 0.9800 .
C11 H11B 0.9800 .
C11 H11C 0.9800 .
C12 C15 1.527(2) .
C12 C14 1.527(2) .
C12 C13 1.535(3) .
C13 H13A 0.9800 .
C13 H13B 0.9800 .
C13 H13C 0.9800 .
C14 H14A 0.9800 .
C14 H14B 0.9800 .
C14 H14C 0.9800 .
C15 H15A 0.9800 .
C15 H15B 0.9800 .
C15 H15C 0.9800 .

loop_
_geom_torsion_atom_site_label_1
_geom_torsion_atom_site_label_2
_geom_torsion_atom_site_label_3
_geom_torsion_atom_site_label_4
_geom_torsion
_geom_torsion_site_symmetry_1
_geom_torsion_site_symmetry_4
C3 C1 C2 C3 0.9(3) 5_666 .
C1 C2 C3 C1 -0.9(3) . 5_666
C1 C2 C3 C4 -175.58(16) . .
C5 B1 C7 C6 4.7(2) . .
C8 B1 C7 C6 -176.88(17) . .
B1 C7 C6 N2 -1.0(3) . .
C4 N2 C6 C7 -5.8(2) . .
C12 N2 C6 C7 171.44(16) . .
C7 B1 C5 C4 -2.1(2) . .
C8 B1 C5 C4 179.42(16) . .
B1 C5 C4 N2 -4.3(3) . .
B1 C5 C4 C3 169.95(16) . .
C6 N2 C4 C5 8.3(2) . .
C12 N2 C4 C5 -168.58(15) . .
C6 N2 C4 C3 -165.73(15) . .
C12 N2 C4 C3 17.4(2) . .
C1 C3 C4 C5 -106.83(19) 5_666 .
C2 C3 C4 C5 67.7(2) . .
C1 C3 C4 N2 67.4(2) 5_666 .
C2 C3 C4 N2 -118.06(18) . .
C7 B1 C8 C9 -132.44(18) . .
C5 B1 C8 C9 45.8(2) . .
C7 B1 C8 C11 -11.5(3) . .
C5 B1 C8 C11 166.78(16) . .
C7 B1 C8 C10 109.1(2) . .
C5 B1 C8 C10 -72.6(2) . .
C6 N2 C12 C15 -155.92(15) . .
C4 N2 C12 C15 21.0(2) . .
C6 N2 C12 C14 81.12(18) . .
C4 N2 C12 C14 -101.91(18) . .
C6 N2 C12 C13 -39.04(19) . .
C4 N2 C12 C13 137.93(16) . .
